data_2219420
loop_
_publ_author_name
'Hitosugi-Levesque, Marina'
'Tanski, Joseph M.'

_publ_section_title
;
 <i>trans</i>-Tetraiodidobis(tri-<i>p</i>-tolylphosphine
 oxide-\k<i>O</i>)tin(IV)
;
_journal_coeditor_code PV2089
_journal_issue 9
_journal_name_full 'Acta Crystallographica Section E'
_journal_page_first m1107
_journal_paper_doi 10.1107/S1600536808023945
_journal_volume 64
_journal_year 2008
_chemical_formula_iupac '[Sn I4 (C21 H21 O P)2]'
_chemical_formula_moiety 'C42 H42 I4 O2 P2 Sn'
_chemical_formula_sum 'C42 H42 I4 O2 P2 Sn'
_chemical_formula_weight 1266.99
_chemical_name_systematic
;
<i>trans</i>-Tetraiodidobis(tri-<i>p</i>-tolylphosphine
oxide-\k<i>O</i>)tin(IV)
;
_space_group_IT_number 61
_symmetry_cell_setting orthorhombic
_symmetry_space_group_name_Hall '-P 2ac 2ab'
_symmetry_space_group_name_H-M 'P b c a'
_atom_sites_solution_hydrogens geom
_atom_sites_solution_primary direct
_atom_sites_solution_secondary difmap
_cell_angle_alpha 90.00
_cell_angle_beta 90.00
_cell_angle_gamma 90.00
_cell_formula_units_Z 4
_cell_length_a 18.6013(11)
_cell_length_b 11.9677(7)
_cell_length_c 19.3335(11)
_cell_measurement_reflns_used 9901
_cell_measurement_temperature 125(2)
_cell_measurement_theta_max 28.27
_cell_measurement_theta_min 2.77
_cell_volume 4303.9(4)
_computing_cell_refinement 'SAINT (Bruker, 2007)'
_computing_data_collection 'APEX2 (Bruker, 2007)'
_computing_data_reduction 'SAINT (Bruker, 2007)'
_computing_molecular_graphics 'SHELXTL (Sheldrick, 2008)'
_computing_publication_material 'SHELXTL (Sheldrick, 2008)'
_computing_structure_refinement 'SHELXL97 (Sheldrick, 2008)'
_computing_structure_solution 'SHELXS97 (Sheldrick, 2008)'
_diffrn_ambient_temperature 125(2)
_diffrn_measured_fraction_theta_full 1.000
_diffrn_measured_fraction_theta_max 1.000
_diffrn_measurement_device_type 'Bruker APEXII CCD'
_diffrn_measurement_method '\f and \w'
_diffrn_radiation_monochromator graphite
_diffrn_radiation_source 'fine-focus sealed tube'
_diffrn_radiation_type MoK\a
_diffrn_radiation_wavelength 0.71073
_diffrn_reflns_av_R_equivalents 0.0318
_diffrn_reflns_av_sigmaI/netI 0.0151
_diffrn_reflns_limit_h_max 24
_diffrn_reflns_limit_h_min -24
_diffrn_reflns_limit_k_max 15
_diffrn_reflns_limit_k_min -15
_diffrn_reflns_limit_l_max 25
_diffrn_reflns_limit_l_min -25
_diffrn_reflns_number 53839
_diffrn_reflns_theta_full 28.28
_diffrn_reflns_theta_max 28.28
_diffrn_reflns_theta_min 2.11
_exptl_absorpt_coefficient_mu 3.571
_exptl_absorpt_correction_T_max 0.8416
_exptl_absorpt_correction_T_min 0.5353
_exptl_absorpt_correction_type multi-scan
_exptl_absorpt_process_details '(SADABS; Bruker, 2007)'
_exptl_crystal_colour orange
_exptl_crystal_density_diffrn 1.955
_exptl_crystal_density_method 'not measured'
_exptl_crystal_description plate
_exptl_crystal_F_000 2408
_exptl_crystal_size_max 0.20
_exptl_crystal_size_mid 0.20
_exptl_crystal_size_min 0.05
_refine_diff_density_max 0.556
_refine_diff_density_min -0.495
_refine_ls_extinction_method none
_refine_ls_goodness_of_fit_ref 1.068
_refine_ls_hydrogen_treatment constr
_refine_ls_matrix_type full
_refine_ls_number_parameters 235
_refine_ls_number_reflns 5331
_refine_ls_number_restraints 0
_refine_ls_restrained_S_all 1.068
_refine_ls_R_factor_all 0.0223
_refine_ls_R_factor_gt 0.0188
_refine_ls_shift/su_max 0.001
_refine_ls_shift/su_mean 0.000
_refine_ls_structure_factor_coef Fsqd
_refine_ls_weighting_details 'calc w = 1/[\s^2^(Fo^2^)+(0.0232P)^2^+4.4313P] where P=(Fo^2^+2Fc^2^)/3'
_refine_ls_weighting_scheme calc
_refine_ls_wR_factor_gt 0.0467
_refine_ls_wR_factor_ref 0.0483
_reflns_number_gt 4841
_reflns_number_total 5331
_reflns_threshold_expression I>2\s(I)
_cod_data_source_file pv2089.cif
_cod_data_source_block I
_cod_original_sg_symbol_Hall -P2ac2ab
_cod_database_code 2219420
_cod_database_fobs_code 2219420

loop_
_symmetry_equiv_pos_as_xyz
'x, y, z'
'-x+1/2, -y, z+1/2'
'-x, y+1/2, -z+1/2'
'x+1/2, -y+1/2, -z'
'-x, -y, -z'
'x-1/2, y, -z-1/2'
'x, -y-1/2, z-1/2'
'-x-1/2, y-1/2, z'

loop_
_atom_site_type_symbol
_atom_site_label
_atom_site_fract_x
_atom_site_fract_y
_atom_site_fract_z
_atom_site_U_iso_or_equiv
_atom_site_adp_type
_atom_site_calc_flag
_atom_site_refinement_flags
_atom_site_occupancy
Sn Sn 0.0000 0.5000 0.5000 0.01453(5) Uani d S 1
I I1 0.071249(8) 0.378968(13) 0.399124(8) 0.02266(4) Uani d . 1
I I2 0.042286(8) 0.699279(12) 0.434117(8) 0.02186(4) Uani d . 1
O O1 -0.09443(8) 0.50578(13) 0.43516(8) 0.0188(3) Uani d . 1
P P1 -0.15379(3) 0.44482(5) 0.39642(3) 0.01603(11) Uani d . 1
C C1 -0.17934(12) 0.52832(19) 0.32327(11) 0.0194(4) Uani d . 1
C C2 -0.23667(13) 0.4945(2) 0.28165(13) 0.0265(5) Uani d . 1
H H2A -0.2605 0.4259 0.2910 0.032 Uiso calc R 1
C C3 -0.25902(13) 0.5601(2) 0.22692(13) 0.0266(5) Uani d . 1
H H3A -0.2976 0.5355 0.1985 0.032 Uiso calc R 1
C C4 -0.22576(12) 0.6619(2) 0.21282(12) 0.0221(5) Uani d . 1
C C5 -0.25292(14) 0.7344(2) 0.15496(13) 0.0291(5) Uani d . 1
H H5A -0.2205 0.7982 0.1488 0.044 Uiso calc R 1
H H5B -0.3012 0.7615 0.1663 0.044 Uiso calc R 1
H H5C -0.2547 0.6908 0.1121 0.044 Uiso calc R 1
C C6 -0.16762(13) 0.6945(2) 0.25375(13) 0.0242(5) Uani d . 1
H H6A -0.1433 0.7624 0.2438 0.029 Uiso calc R 1
C C7 -0.14473(13) 0.6286(2) 0.30905(12) 0.0222(5) Uani d . 1
H H7A -0.1055 0.6522 0.3369 0.027 Uiso calc R 1
C C8 -0.23153(12) 0.43203(19) 0.45048(11) 0.0181(4) Uani d . 1
C C9 -0.24193(13) 0.5130(2) 0.50135(12) 0.0224(5) Uani d . 1
H H9A -0.2060 0.5679 0.5092 0.027 Uiso calc R 1
C C10 -0.30407(13) 0.5139(2) 0.54033(13) 0.0245(5) Uani d . 1
H H10A -0.3103 0.5696 0.5748 0.029 Uiso calc R 1
C C11 -0.35776(13) 0.4346(2) 0.53003(13) 0.0242(5) Uani d . 1
C C12 -0.42613(15) 0.4397(2) 0.57128(16) 0.0351(6) Uani d . 1
H H12A -0.4445 0.5165 0.5713 0.053 Uiso calc R 1
H H12B -0.4166 0.4161 0.6189 0.053 Uiso calc R 1
H H12C -0.4620 0.3899 0.5505 0.053 Uiso calc R 1
C C13 -0.34695(13) 0.3523(2) 0.47927(13) 0.0238(5) Uani d . 1
H H13A -0.3827 0.2970 0.4719 0.029 Uiso calc R 1
C C14 -0.28479(12) 0.3509(2) 0.43988(12) 0.0209(4) Uani d . 1
H H14A -0.2782 0.2948 0.4056 0.025 Uiso calc R 1
C C15 -0.12942(12) 0.31033(19) 0.36393(11) 0.0181(4) Uani d . 1
C C16 -0.13571(12) 0.21535(19) 0.40494(12) 0.0204(4) Uani d . 1
H H16A -0.1573 0.2205 0.4494 0.024 Uiso calc R 1
C C17 -0.11054(14) 0.1132(2) 0.38123(13) 0.0246(5) Uani d . 1
H H17A -0.1159 0.0486 0.4094 0.029 Uiso calc R 1
C C18 -0.07758(14) 0.1039(2) 0.31675(13) 0.0275(5) Uani d . 1
C C19 -0.05059(18) -0.0075(3) 0.29219(16) 0.0406(7) Uani d . 1
H H19A -0.0021 0.0011 0.2731 0.061 Uiso calc R 1
H H19B -0.0828 -0.0365 0.2563 0.061 Uiso calc R 1
H H19C -0.0492 -0.0599 0.3311 0.061 Uiso calc R 1
C C20 -0.07179(14) 0.1986(2) 0.27588(13) 0.0293(5) Uani d . 1
H H20A -0.0499 0.1932 0.2316 0.035 Uiso calc R 1
C C21 -0.09738(13) 0.3010(2) 0.29838(12) 0.0249(5) Uani d . 1
H H21A -0.0933 0.3649 0.2695 0.030 Uiso calc R 1

loop_
_atom_site_aniso_label
_atom_site_aniso_U_11
_atom_site_aniso_U_22
_atom_site_aniso_U_33
_atom_site_aniso_U_12
_atom_site_aniso_U_13
_atom_site_aniso_U_23
Sn 0.01273(9) 0.01808(10) 0.01278(9) -0.00027(7) 0.00002(7) 0.00045(7)
I1 0.02116(8) 0.02856(9) 0.01826(7) 0.00429(6) 0.00170(5) -0.00372(6)
I2 0.02329(8) 0.02232(8) 0.01999(8) -0.00454(6) 0.00017(6) 0.00311(6)
O1 0.0151(7) 0.0217(8) 0.0195(8) -0.0017(6) -0.0029(6) 0.0009(6)
P1 0.0144(2) 0.0187(3) 0.0150(3) -0.0020(2) -0.0015(2) 0.0013(2)
C1 0.0182(10) 0.0223(11) 0.0177(10) -0.0002(9) -0.0020(8) 0.0027(8)
C2 0.0247(12) 0.0271(12) 0.0276(12) -0.0088(10) -0.0078(10) 0.0076(10)
C3 0.0203(11) 0.0366(14) 0.0229(12) -0.0047(10) -0.0068(9) 0.0041(10)
C4 0.0193(10) 0.0288(12) 0.0182(11) 0.0042(9) 0.0010(9) 0.0037(9)
C5 0.0272(12) 0.0343(14) 0.0259(12) 0.0038(11) -0.0023(10) 0.0100(11)
C6 0.0237(11) 0.0236(11) 0.0253(12) -0.0030(9) 0.0001(9) 0.0056(9)
C7 0.0202(11) 0.0246(12) 0.0216(11) -0.0041(9) -0.0039(9) 0.0009(9)
C8 0.0158(10) 0.0217(11) 0.0169(10) -0.0011(8) -0.0010(8) 0.0022(8)
C9 0.0197(11) 0.0244(11) 0.0231(11) -0.0022(9) -0.0029(9) -0.0030(9)
C10 0.0249(11) 0.0270(12) 0.0215(11) 0.0029(10) 0.0007(9) -0.0019(9)
C11 0.0209(11) 0.0264(12) 0.0254(12) 0.0024(9) 0.0041(9) 0.0062(10)
C12 0.0284(13) 0.0333(14) 0.0436(16) 0.0016(11) 0.0146(12) -0.0003(12)
C13 0.0200(11) 0.0226(11) 0.0289(12) -0.0052(9) -0.0005(9) 0.0041(10)
C14 0.0197(11) 0.0209(11) 0.0220(11) -0.0013(9) -0.0012(9) -0.0009(9)
C15 0.0169(10) 0.0214(11) 0.0161(10) -0.0022(8) -0.0013(8) -0.0020(8)
C16 0.0213(11) 0.0228(11) 0.0172(10) -0.0007(9) -0.0009(9) -0.0010(8)
C17 0.0297(12) 0.0204(11) 0.0236(12) -0.0003(9) -0.0027(10) -0.0011(9)
C18 0.0270(12) 0.0315(13) 0.0239(12) 0.0038(10) -0.0072(10) -0.0113(10)
C19 0.0497(17) 0.0370(16) 0.0350(15) 0.0097(13) -0.0074(13) -0.0184(12)
C20 0.0285(13) 0.0412(15) 0.0183(11) 0.0026(11) 0.0011(10) -0.0072(10)
C21 0.0251(12) 0.0301(13) 0.0193(11) -0.0016(10) 0.0018(9) -0.0005(10)

loop_
_atom_type_symbol
_atom_type_description
_atom_type_scat_dispersion_real
_atom_type_scat_dispersion_imag
_atom_type_scat_source
C C 0.0033 0.0016 'International Tables Vol C Tables 4.2.6.8 and 6.1.1.4'
H H 0.0000 0.0000 'International Tables Vol C Tables 4.2.6.8 and 6.1.1.4'
O O 0.0106 0.0060 'International Tables Vol C Tables 4.2.6.8 and 6.1.1.4'
P P 0.1023 0.0942 'International Tables Vol C Tables 4.2.6.8 and 6.1.1.4'
Sn Sn -0.6537 1.4246 'International Tables Vol C Tables 4.2.6.8 and 6.1.1.4'
I I -0.4742 1.8119 'International Tables Vol C Tables 4.2.6.8 and 6.1.1.4'

loop_
_geom_angle_atom_site_label_1
_geom_angle_atom_site_label_2
_geom_angle_atom_site_label_3
_geom_angle_site_symmetry_1
_geom_angle_site_symmetry_3
_geom_angle
_geom_angle_publ_flag
O1 Sn O1 . 5_566 180.0 yes
O1 Sn I1 . . 89.84(4) yes
O1 Sn I1 . . 89.84(4) ?
O1 Sn I1 5_566 . 90.16(4) yes
O1 Sn I1 . 5_566 90.16(4) ?
O1 Sn I1 5_566 5_566 89.84(4) ?
I1 Sn I1 . 5_566 180.0 yes
O1 Sn I2 . 5_566 93.59(4) yes
O1 Sn I2 5_566 5_566 86.41(4) yes
I1 Sn I2 . 5_566 90.529(6) ?
I1 Sn I2 5_566 5_566 89.471(6) ?
O1 Sn I2 . . 86.41(4) ?
O1 Sn I2 5_566 . 93.59(4) ?
I1 Sn I2 . . 89.469(6) ?
I1 Sn I2 5_566 . 90.531(6) ?
I2 Sn I2 5_566 . 180.0 ?
P1 O1 Sn . . 149.47(10) ?
O1 P1 C15 . . 114.91(10) ?
O1 P1 C8 . . 109.87(10) ?
C15 P1 C8 . . 109.46(11) ?
O1 P1 C1 . . 108.25(10) ?
C15 P1 C1 . . 106.96(11) ?
C8 P1 C1 . . 107.07(10) ?
C7 C1 C2 . . 119.4(2) ?
C7 C1 P1 . . 120.92(17) ?
C2 C1 P1 . . 119.66(17) ?
C3 C2 C1 . . 120.4(2) ?
C3 C2 H2A . . 119.8 ?
C1 C2 H2A . . 119.8 ?
C2 C3 C4 . . 120.9(2) ?
C2 C3 H3A . . 119.6 ?
C4 C3 H3A . . 119.6 ?
C3 C4 C6 . . 118.5(2) ?
C3 C4 C5 . . 120.1(2) ?
C6 C4 C5 . . 121.4(2) ?
C4 C5 H5A . . 109.5 ?
C4 C5 H5B . . 109.5 ?
H5A C5 H5B . . 109.5 ?
C4 C5 H5C . . 109.5 ?
H5A C5 H5C . . 109.5 ?
H5B C5 H5C . . 109.5 ?
C7 C6 C4 . . 120.9(2) ?
C7 C6 H6A . . 119.6 ?
C4 C6 H6A . . 119.6 ?
C1 C7 C6 . . 119.9(2) ?
C1 C7 H7A . . 120.1 ?
C6 C7 H7A . . 120.0 ?
C9 C8 C14 . . 119.1(2) ?
C9 C8 P1 . . 117.67(17) ?
C14 C8 P1 . . 122.98(17) ?
C10 C9 C8 . . 120.5(2) ?
C10 C9 H9A . . 119.8 ?
C8 C9 H9A . . 119.8 ?
C9 C10 C11 . . 121.2(2) ?
C9 C10 H10A . . 119.4 ?
C11 C10 H10A . . 119.4 ?
C10 C11 C13 . . 118.4(2) ?
C10 C11 C12 . . 120.2(2) ?
C13 C11 C12 . . 121.4(2) ?
C11 C12 H12A . . 109.5 ?
C11 C12 H12B . . 109.5 ?
H12A C12 H12B . . 109.5 ?
C11 C12 H12C . . 109.5 ?
H12A C12 H12C . . 109.5 ?
H12B C12 H12C . . 109.5 ?
C14 C13 C11 . . 120.8(2) ?
C14 C13 H13A . . 119.6 ?
C11 C13 H13A . . 119.6 ?
C13 C14 C8 . . 120.1(2) ?
C13 C14 H14A . . 120.0 ?
C8 C14 H14A . . 120.0 ?
C16 C15 C21 . . 119.0(2) ?
C16 C15 P1 . . 120.96(17) ?
C21 C15 P1 . . 119.77(18) ?
C17 C16 C15 . . 120.2(2) ?
C17 C16 H16A . . 119.9 ?
C15 C16 H16A . . 119.9 ?
C16 C17 C18 . . 121.0(2) ?
C16 C17 H17A . . 119.5 ?
C18 C17 H17A . . 119.5 ?
C20 C18 C17 . . 118.6(2) ?
C20 C18 C19 . . 121.3(2) ?
C17 C18 C19 . . 120.1(3) ?
C18 C19 H19A . . 109.5 ?
C18 C19 H19B . . 109.5 ?
H19A C19 H19B . . 109.5 ?
C18 C19 H19C . . 109.5 ?
H19A C19 H19C . . 109.5 ?
H19B C19 H19C . . 109.5 ?
C21 C20 C18 . . 121.2(2) ?
C21 C20 H20A . . 119.4 ?
C18 C20 H20A . . 119.4 ?
C20 C21 C15 . . 120.0(2) ?
C20 C21 H21A . . 120.0 ?
C15 C21 H21A . . 120.0 ?

loop_
_geom_bond_atom_site_label_1
_geom_bond_atom_site_label_2
_geom_bond_site_symmetry_2
_geom_bond_distance
_geom_bond_publ_flag
Sn O1 . 2.1590(15) yes
Sn O1 5_566 2.1591(15) ?
Sn I1 . 2.76735(17) yes
Sn I1 5_566 2.76737(17) ?
Sn I2 5_566 2.81580(19) ?
Sn I2 . 2.8158(2) yes
O1 P1 . 1.5207(16) yes
P1 C15 . 1.786(2) ?
P1 C8 . 1.791(2) ?
P1 C1 . 1.796(2) ?
C1 C7 . 1.389(3) ?
C1 C2 . 1.396(3) ?
C2 C3 . 1.382(3) ?
C2 H2A . 0.9500 ?
C3 C4 . 1.393(4) ?
C3 H3A . 0.9500 ?
C4 C6 . 1.396(3) ?
C4 C5 . 1.503(3) ?
C5 H5A . 0.9800 ?
C5 H5B . 0.9800 ?
C5 H5C . 0.9800 ?
C6 C7 . 1.395(3) ?
C6 H6A . 0.9500 ?
C7 H7A . 0.9500 ?
C8 C9 . 1.394(3) ?
C8 C14 . 1.402(3) ?
C9 C10 . 1.380(3) ?
C9 H9A . 0.9500 ?
C10 C11 . 1.392(3) ?
C10 H10A . 0.9500 ?
C11 C13 . 1.404(4) ?
C11 C12 . 1.502(3) ?
C12 H12A . 0.9800 ?
C12 H12B . 0.9800 ?
C12 H12C . 0.9800 ?
C13 C14 . 1.385(3) ?
C13 H13A . 0.9500 ?
C14 H14A . 0.9500 ?
C15 C16 . 1.391(3) ?
C15 C21 . 1.405(3) ?
C16 C17 . 1.387(3) ?
C16 H16A . 0.9500 ?
C17 C18 . 1.394(4) ?
C17 H17A . 0.9500 ?
C18 C20 . 1.387(4) ?
C18 C19 . 1.502(4) ?
C19 H19A . 0.9800 ?
C19 H19B . 0.9800 ?
C19 H19C . 0.9800 ?
C20 C21 . 1.384(4) ?
C20 H20A . 0.9500 ?
C21 H21A . 0.9500 ?

loop_
_geom_torsion_atom_site_label_1
_geom_torsion_atom_site_label_2
_geom_torsion_atom_site_label_3
_geom_torsion_atom_site_label_4
_geom_torsion_site_symmetry_1
_geom_torsion
I1 Sn O1 P1 . 60.78(19)
I1 Sn O1 P1 5_566 -119.22(19)
I2 Sn O1 P1 5_566 -29.74(19)
I2 Sn O1 P1 . 150.26(19)
Sn O1 P1 C15 . -31.2(2)
Sn O1 P1 C8 . 92.7(2)
Sn O1 P1 C1 . -150.70(18)
O1 P1 C1 C7 . 1.8(2)
C15 P1 C1 C7 . -122.5(2)
C8 P1 C1 C7 . 120.2(2)
O1 P1 C1 C2 . -175.57(19)
C15 P1 C1 C2 . 60.1(2)
C8 P1 C1 C2 . -57.2(2)
C7 C1 C2 C3 . -0.2(4)
P1 C1 C2 C3 . 177.2(2)
C1 C2 C3 C4 . -1.1(4)
C2 C3 C4 C6 . 2.2(4)
C2 C3 C4 C5 . -177.3(2)
C3 C4 C6 C7 . -2.2(4)
C5 C4 C6 C7 . 177.4(2)
C2 C1 C7 C6 . 0.3(4)
P1 C1 C7 C6 . -177.14(19)
C4 C6 C7 C1 . 0.9(4)
O1 P1 C8 C9 . 27.6(2)
C15 P1 C8 C9 . 154.69(18)
C1 P1 C8 C9 . -89.72(19)
O1 P1 C8 C14 . -158.13(18)
C15 P1 C8 C14 . -31.1(2)
C1 P1 C8 C14 . 84.5(2)
C14 C8 C9 C10 . -0.6(3)
P1 C8 C9 C10 . 173.90(18)
C8 C9 C10 C11 . 0.0(4)
C9 C10 C11 C13 . 0.7(4)
C9 C10 C11 C12 . -177.7(2)
C10 C11 C13 C14 . -0.7(4)
C12 C11 C13 C14 . 177.7(2)
C11 C13 C14 C8 . 0.1(4)
C9 C8 C14 C13 . 0.5(3)
P1 C8 C14 C13 . -173.65(18)
O1 P1 C15 C16 . 86.7(2)
C8 P1 C15 C16 . -37.4(2)
C1 P1 C15 C16 . -153.10(19)
O1 P1 C15 C21 . -87.5(2)
C8 P1 C15 C21 . 148.36(18)
C1 P1 C15 C21 . 32.7(2)
C21 C15 C16 C17 . 0.1(3)
P1 C15 C16 C17 . -174.16(18)
C15 C16 C17 C18 . 1.1(4)
C16 C17 C18 C20 . -1.4(4)
C16 C17 C18 C19 . 179.9(2)
C17 C18 C20 C21 . 0.6(4)
C19 C18 C20 C21 . 179.3(3)
C18 C20 C21 C15 . 0.5(4)
C16 C15 C21 C20 . -0.9(3)
P1 C15 C21 C20 . 173.47(19)
